data_9014473
loop_
_publ_author_name
'Rumsey, M. S.'
'Krivovichev, S. V.'
'Siidra, O. I.'
'Kirk, C. A.'
'Stanley, C. J.'
'Spratt, J.'

_publ_section_title
;
 Rickturnerite, Pb7O4[Mg(OH)4](OH)Cl3, a complex new lead oxychloride mineral
;
_journal_name_full 'Mineralogical Magazine'
_journal_page_first 59
_journal_page_last 73
_journal_paper_doi 10.1180/minmag.2012.076.1.59
_journal_volume 76
_journal_year 2012
_chemical_compound_source 'Torr Works (Merehead) quarry, Cranmore, Somerset, United Kingdom'
_chemical_formula_sum 'Cl6 H10.02 Mg2 O18.02 Pb14'
_chemical_name_mineral Rickturnerite
_space_group_IT_number 25
_symmetry_space_group_name_Hall 'P 2 -2'
_symmetry_space_group_name_H-M 'P m m 2'
_cell_angle_alpha 90
_cell_angle_beta 90
_cell_angle_gamma 90
_cell_formula_units_Z 1
_cell_length_a 5.8034
_cell_length_b 11.3574
_cell_length_c 12.9393
_cell_volume 852.849
_database_code_amcsd 0018663
_exptl_crystal_density_diffrn 6.738
_cod_original_formula_sum 'Pb14 Cl6 Mg2 O18.02 H10.02'
_cod_database_code 9014473

loop_
_space_group_symop_operation_xyz
x,y,z
x,-y,z
-x,y,z
-x,-y,z

loop_
_atom_site_label
_atom_site_fract_x
_atom_site_fract_y
_atom_site_fract_z
_atom_site_occupancy
_atom_site_U_iso_or_equiv
_atom_site_type_symbol
_atom_site_attached_hydrogens
Pb1 0.50000 0.77460 0.60117 1.00000 0.01680 Pb 0
Pb2 0.00000 0.76690 0.10110 1.00000 0.03170 Pb 0
Pb3 0.00000 0.77620 0.80010 1.00000 0.02460 Pb 0
Pb4 0.00000 0.00000 0.60330 1.00000 0.01910 Pb 0
Pb5 0.50000 0.00000 0.80000 1.00000 0.01750 Pb 0
Pb6 0.50000 0.76730 0.29880 1.00000 0.04680 Pb 0
Pb7 0.50000 0.00000 0.10310 1.00000 0.02650 Pb 0
Pb8 0.00000 0.00000 0.29910 1.00000 0.03550 Pb 0
Pb9 0.50000 0.50000 0.00150 0.80000 0.03870 Pb 0
Pb10 0.50000 0.50000 0.07200 0.10000 0.02200 Pb 0
Pb11 0.00000 0.50000 0.40640 0.78000 0.02880 Pb 0
Pb12 0.00000 0.50000 0.49130 0.22000 0.02000 Pb 0
Pb13 0.00000 0.50000 0.00700 0.10000 0.02000 Pb 0
Cl1 0.00000 0.75000 0.46040 1.00000 0.04900 Cl 0
Cl2 0.50000 0.74980 0.96180 1.00000 0.01600 Cl 0
Cl3 0.00000 0.00000 0.96920 1.00000 0.01200 Cl 0
Cl4 0.50000 0.00000 0.46240 1.00000 0.03600 Cl 0
Mg 0.75200 0.50000 0.70000 1.00000 0.02400 Mg 0
O1 0.74300 0.87560 0.70600 1.00000 0.01800 O 0
O2 0.75400 0.86870 0.20100 1.00000 0.03500 O 0
O-H1 0.00000 0.37100 0.67000 1.00000 0.03400 O 1
O-H2 0.50000 0.38700 0.71800 1.00000 0.03400 O 1
O-H3 0.80200 0.50000 0.84800 1.00000 0.03400 O 1
O-H4 0.31100 0.50000 0.52800 1.00000 0.03400 O 1
O-H5 0.50000 0.62600 0.17900 0.51000 0.01000 O 1
O-H6 0.78200 0.57700 0.21000 0.25000 0.01000 O 1

loop_
_cod_changelog_entry_id
_cod_changelog_entry_author
_cod_changelog_entry_date
_cod_changelog_entry_text
1
;cod-tools version 3.8.0
Id: cif_guess_AMCSD_atom_types 9574 2023-05-10 09:00:05Z saulius
;
2023-05-10T18:55:11+03:00
;Derived atom types and hydrogen counts
from atom names that follow the AMCSD naming convention
(Wat == water, O-H == hydroxyl).
;

loop_
_cod_related_entry_id
_cod_related_entry_database
_cod_related_entry_code
1 AMCSD 0018663
